data_7122232
loop_
_publ_author_name
'Zhao, Xiangyu'
'Yang, Dawei'
'Zhang, Yahui'
'Wang, Baomin'
'Qu, Jingping'

_publ_section_title
;
 Terminal alkyne insertion into a thiolate-bridged dirhodium hydride
 complex derived from heterolytic cleavage of H<sub>2</sub>.
;
_journal_issue 79
_journal_name_full 'Chemical communications (Cambridge, England)'
_journal_page_first 11112
_journal_page_last 11115
_journal_paper_doi 10.1039/c8cc05738a
_journal_volume 54
_journal_year 2018
_chemical_formula_sum 'C55 H63 B Rh2 S2'
_chemical_formula_weight 1004.80
_space_group_IT_number 9
_space_group_name_Hall 'C -2yc'
_space_group_name_H-M_alt 'C 1 c 1'
_symmetry_cell_setting monoclinic
_symmetry_space_group_name_Hall 'C -2yc'
_symmetry_space_group_name_H-M 'C 1 c 1'
_atom_sites_solution_hydrogens geom
_atom_sites_solution_primary direct
_atom_sites_solution_secondary difmap
_audit_creation_method SHELXL-97
_audit_update_record
;
2017-07-03 deposited with the CCDC.
2018-08-17 downloaded from the CCDC.
;
_cell_angle_alpha 90.00
_cell_angle_beta 106.023(2)
_cell_angle_gamma 90.00
_cell_formula_units_Z 4
_cell_length_a 19.4748(9)
_cell_length_b 10.6687(4)
_cell_length_c 23.5138(11)
_cell_measurement_reflns_used 9225
_cell_measurement_temperature 96(2)
_cell_measurement_theta_max 27.507
_cell_measurement_theta_min 2.575
_cell_volume 4695.7(4)
_computing_cell_refinement 'Bruker SMART'
_computing_data_collection 'Bruker SMART'
_computing_data_reduction 'Bruker SAINT'
_computing_molecular_graphics 'Bruker SHELXTL'
_computing_publication_material 'Bruker SHELXTL'
_computing_structure_refinement 'Bruker SHELXTL'
_computing_structure_solution 'Bruker SHELXTL'
_diffrn_ambient_temperature 96(2)
_diffrn_measured_fraction_theta_full 0.992
_diffrn_measured_fraction_theta_max 0.992
_diffrn_measurement_device_type 'CCD area detector'
_diffrn_measurement_method 'phi and omega scans'
_diffrn_radiation_monochromator graphite
_diffrn_radiation_source 'sealed tube'
_diffrn_radiation_type MoK\a
_diffrn_radiation_wavelength 0.71073
_diffrn_reflns_av_R_equivalents 0.0249
_diffrn_reflns_av_sigmaI/netI 0.0184
_diffrn_reflns_limit_h_max 23
_diffrn_reflns_limit_h_min -23
_diffrn_reflns_limit_k_max 12
_diffrn_reflns_limit_k_min -12
_diffrn_reflns_limit_l_max 27
_diffrn_reflns_limit_l_min -27
_diffrn_reflns_number 48368
_diffrn_reflns_theta_full 25.00
_diffrn_reflns_theta_max 25.00
_diffrn_reflns_theta_min 2.20
_exptl_absorpt_coefficient_mu 0.828
_exptl_absorpt_correction_T_max 0.8073
_exptl_absorpt_correction_T_min 0.6822
_exptl_absorpt_correction_type empirical
_exptl_absorpt_process_details SADABS
_exptl_crystal_colour brown
_exptl_crystal_density_diffrn 1.421
_exptl_crystal_density_method 'not measured'
_exptl_crystal_description block
_exptl_crystal_F_000 2080
_exptl_crystal_size_max 0.40
_exptl_crystal_size_mid 0.37
_exptl_crystal_size_min 0.31
_refine_diff_density_max 1.258
_refine_diff_density_min -1.740
_refine_diff_density_rms 0.078
_refine_ls_abs_structure_details 'Flack H D (1983), Acta Cryst. A39, 876-881'
_refine_ls_abs_structure_Flack 0.97(2)
_refine_ls_extinction_method none
_refine_ls_goodness_of_fit_ref 1.013
_refine_ls_hydrogen_treatment 'riding mode'
_refine_ls_matrix_type full
_refine_ls_number_parameters 529
_refine_ls_number_reflns 8198
_refine_ls_number_restraints 18
_refine_ls_restrained_S_all 1.016
_refine_ls_R_factor_all 0.0310
_refine_ls_R_factor_gt 0.0308
_refine_ls_shift/su_max 0.001
_refine_ls_shift/su_mean 0.000
_refine_ls_structure_factor_coef Fsqd
_refine_ls_weighting_details 'calc w=1/[\s^2^(Fo^2^)+(0.0415P)^2^+27.3302P] where P=(Fo^2^+2Fc^2^)/3'
_refine_ls_weighting_scheme calc
_refine_ls_wR_factor_gt 0.0777
_refine_ls_wR_factor_ref 0.0779
_reflns_number_gt 8153
_reflns_number_total 8198
_reflns_threshold_expression >2sigma(I)
_cod_data_source_file c8cc05738a2.cif
_cod_data_source_block 1_CCDC5
_cod_depositor_comments
;
The following automatic conversions were performed:

'_symmetry_cell_setting' value 'Monoclinic' changed to 'monoclinic'
according to
/home/data/users/saulius/crontab/automatic-downloads/rss-feeds/RSC/lib/dictionaries/cif_core.dic
dictionary named 'cif_core.dic' version 2.4.2 from 2011-04-26.

Automatic conversion script
Id: cif_fix_values 4973 2017-02-22 13:04:09Z antanas 

 Adding full bibliography for 7122227--7122237.cif.
;
_cod_original_cell_volume 4695.7(3)
_cod_original_sg_symbol_H-M 'Cc   '
_cod_database_code 7122232

loop_
_symmetry_equiv_pos_as_xyz
'x, y, z'
'x, -y, z+1/2'
'x+1/2, y+1/2, z'
'x+1/2, -y+1/2, z+1/2'

loop_
_atom_site_label
_atom_site_type_symbol
_atom_site_fract_x
_atom_site_fract_y
_atom_site_fract_z
_atom_site_U_iso_or_equiv
_atom_site_adp_type
_atom_site_occupancy
_atom_site_symmetry_multiplicity
_atom_site_calc_flag
_atom_site_refinement_flags
Rh2 Rh 0.518893(13) 0.63400(3) 0.555715(12) 0.01052(6) Uani 1 1 d U
Rh1 Rh 0.480918(14) 0.81274(3) 0.444266(12) 0.01052(6) Uani 1 1 d U
S2 S 0.55601(6) 0.84305(10) 0.54336(5) 0.0183(2) Uani 1 1 d U
S1 S 0.40927(5) 0.73951(9) 0.50552(4) 0.01052(6) Uani 1 1 d U
C1 C 0.4393(2) 0.9965(4) 0.41332(18) 0.0135(8) Uani 1 1 d .
C12 C 0.4825(2) 0.4704(4) 0.59281(18) 0.0148(8) Uani 1 1 d .
C5 C 0.5124(2) 0.9905(4) 0.41308(17) 0.0114(8) Uani 1 1 d U
C48 C 0.9212(3) 0.3766(4) 0.7692(2) 0.0191(10) Uani 1 1 d .
H48A H 0.9272 0.4569 0.7538 0.023 Uiso 1 1 calc R
C41 C 0.5764(2) 0.3324(4) 0.7282(2) 0.0177(9) Uani 1 1 d .
H41A H 0.5300 0.3251 0.7015 0.021 Uiso 1 1 calc R
C10 C 0.5708(2) 1.0741(4) 0.44789(19) 0.0163(9) Uani 1 1 d .
H10A H 0.5745 1.1481 0.4242 0.024 Uiso 1 1 calc R
H10B H 0.6162 1.0284 0.4579 0.024 Uiso 1 1 calc R
H10C H 0.5598 1.1006 0.4843 0.024 Uiso 1 1 calc R
C15 C 0.5583(2) 0.6125(4) 0.65258(18) 0.0123(8) Uani 1 1 d U
C3 C 0.4496(3) 0.8416(4) 0.34714(19) 0.0187(9) Uani 1 1 d .
C32 C 0.7511(2) 0.0449(4) 0.81434(18) 0.0128(8) Uani 1 1 d .
C11 C 0.4874(2) 0.5716(4) 0.63510(18) 0.0150(8) Uani 1 1 d .
C2 C 0.4004(2) 0.9036(4) 0.37265(19) 0.0153(8) Uani 1 1 d .
C13 C 0.5534(2) 0.4454(4) 0.58751(18) 0.0146(8) Uani 1 1 d .
C40 C 0.5915(2) 0.4289(4) 0.7696(2) 0.0193(9) Uani 1 1 d .
H40A H 0.5558 0.4885 0.7710 0.023 Uiso 1 1 calc R
C4 C 0.5201(2) 0.8936(4) 0.37368(19) 0.0141(8) Uani 1 1 d .
C16 C 0.4261(3) 0.6181(5) 0.6564(2) 0.0207(10) Uani 1 1 d .
H16A H 0.4253 0.5733 0.6926 0.031 Uiso 1 1 calc R
H16B H 0.3812 0.6033 0.6258 0.031 Uiso 1 1 calc R
H16C H 0.4319 0.7081 0.6647 0.031 Uiso 1 1 calc R
C55 C 0.7670(2) -0.0423(4) 0.69019(19) 0.0145(8) Uani 1 1 d .
H55A H 0.7824 -0.0953 0.7238 0.017 Uiso 1 1 calc R
C50 C 0.7498(2) 0.0826(4) 0.69852(18) 0.0127(8) Uani 1 1 d .
C36 C 0.6928(2) -0.1391(4) 0.8439(2) 0.0182(9) Uani 1 1 d .
H36A H 0.6607 -0.2077 0.8330 0.022 Uiso 1 1 calc R
C6 C 0.4073(3) 1.0925(4) 0.4446(2) 0.0218(10) Uani 1 1 d .
H6A H 0.3936 1.1665 0.4193 0.033 Uiso 1 1 calc R
H6B H 0.4423 1.1167 0.4816 0.033 Uiso 1 1 calc R
H6C H 0.3649 1.0574 0.4535 0.033 Uiso 1 1 calc R
C17 C 0.4173(2) 0.3946(4) 0.5649(2) 0.0217(9) Uani 1 1 d .
H17A H 0.4136 0.3250 0.5911 0.033 Uiso 1 1 calc R
H17B H 0.4207 0.3614 0.5269 0.033 Uiso 1 1 calc R
H17C H 0.3748 0.4479 0.5583 0.033 Uiso 1 1 calc R
C42 C 0.6293(2) 0.2468(4) 0.72582(18) 0.0160(8) Uani 1 1 d .
H42A H 0.6179 0.1815 0.6973 0.019 Uiso 1 1 calc R
C21 C 0.4226(2) 0.8676(4) 0.55558(18) 0.0181(9) Uani 1 1 d .
C44 C 0.8405(2) 0.2079(4) 0.78058(17) 0.0147(8) Uani 1 1 d .
C9 C 0.5852(3) 0.8640(5) 0.3546(2) 0.0247(11) Uani 1 1 d .
H9A H 0.5869 0.9184 0.3214 0.037 Uiso 1 1 calc R
H9B H 0.5836 0.7761 0.3421 0.037 Uiso 1 1 calc R
H9C H 0.6278 0.8780 0.3876 0.037 Uiso 1 1 calc R
C39 C 0.6583(2) 0.4370(4) 0.8081(2) 0.0198(9) Uani 1 1 d .
H39A H 0.6690 0.5015 0.8371 0.024 Uiso 1 1 calc R
C14 C 0.5997(2) 0.5367(4) 0.62306(18) 0.0144(8) Uani 1 1 d .
C20 C 0.5898(2) 0.7170(4) 0.69522(18) 0.0199(9) Uani 1 1 d .
H20A H 0.6035 0.6843 0.7357 0.030 Uiso 1 1 calc R
H20B H 0.5543 0.7837 0.6919 0.030 Uiso 1 1 calc R
H20C H 0.6321 0.7509 0.6857 0.030 Uiso 1 1 calc R
C38 C 0.7108(2) 0.3504(4) 0.80488(19) 0.0171(9) Uani 1 1 d .
H38A H 0.7568 0.3583 0.8320 0.021 Uiso 1 1 calc R
C35 C 0.7288(2) -0.1199(4) 0.90268(19) 0.0180(9) Uani 1 1 d .
H35A H 0.7222 -0.1757 0.9322 0.022 Uiso 1 1 calc R
C33 C 0.7844(2) 0.0612(4) 0.87486(19) 0.0177(9) Uani 1 1 d .
H33A H 0.8154 0.1308 0.8869 0.021 Uiso 1 1 calc R
C28 C 0.5360(3) 0.6198(4) 0.4720(2) 0.0222(10) Uani 1 1 d .
C19 C 0.6797(2) 0.5390(4) 0.6367(2) 0.0203(9) Uani 1 1 d .
H19A H 0.7004 0.4840 0.6704 0.030 Uiso 1 1 calc R
H19B H 0.6969 0.6249 0.6464 0.030 Uiso 1 1 calc R
H19C H 0.6940 0.5098 0.6021 0.030 Uiso 1 1 calc R
C34 C 0.7742(2) -0.0196(4) 0.91805(18) 0.0185(9) Uani 1 1 d .
H34A H 0.7988 -0.0054 0.9584 0.022 Uiso 1 1 calc R
C45 C 0.9021(2) 0.1418(4) 0.81135(19) 0.0199(9) Uani 1 1 d .
H45A H 0.8966 0.0601 0.8255 0.024 Uiso 1 1 calc R
C37 C 0.7034(2) -0.0575(4) 0.80049(18) 0.0148(8) Uani 1 1 d .
H37A H 0.6778 -0.0715 0.7604 0.018 Uiso 1 1 calc R
C43 C 0.6992(2) 0.2527(4) 0.76385(17) 0.0130(8) Uani 1 1 d .
C18 C 0.5728(3) 0.3407(4) 0.5537(2) 0.0224(10) Uani 1 1 d .
H18A H 0.5861 0.2673 0.5795 0.034 Uiso 1 1 calc R
H18B H 0.6133 0.3657 0.5391 0.034 Uiso 1 1 calc R
H18C H 0.5319 0.3197 0.5201 0.034 Uiso 1 1 calc R
C47 C 0.9807(2) 0.3086(4) 0.8008(2) 0.0219(10) Uani 1 1 d .
H47A H 1.0274 0.3425 0.8079 0.026 Uiso 1 1 calc R
C7 C 0.3223(2) 0.8793(5) 0.3565(2) 0.0255(10) Uani 1 1 d .
H7A H 0.2983 0.9322 0.3228 0.038 Uiso 1 1 calc R
H7B H 0.3039 0.8987 0.3903 0.038 Uiso 1 1 calc R
H7C H 0.3132 0.7909 0.3456 0.038 Uiso 1 1 calc R
C29 C 0.6101(3) 0.6066(5) 0.4640(2) 0.0267(11) Uani 1 1 d .
H29A H 0.6052 0.6096 0.4210 0.032 Uiso 1 1 calc R
H29B H 0.6275 0.5216 0.4777 0.032 Uiso 1 1 calc R
C8 C 0.4301(3) 0.7485(5) 0.2980(2) 0.0307(11) Uani 1 1 d .
H8A H 0.4191 0.7924 0.2600 0.046 Uiso 1 1 calc R
H8B H 0.3882 0.7007 0.3008 0.046 Uiso 1 1 calc R
H8C H 0.4703 0.6911 0.3010 0.046 Uiso 1 1 calc R
C53 C 0.7400(2) -0.0171(4) 0.58423(19) 0.0188(9) Uani 1 1 d .
H53A H 0.7358 -0.0510 0.5461 0.023 Uiso 1 1 calc R
C52 C 0.7239(2) 0.1074(4) 0.59083(19) 0.0185(9) Uani 1 1 d .
H52A H 0.7094 0.1599 0.5570 0.022 Uiso 1 1 calc R
C27 C 0.4801(3) 0.6014(4) 0.4250(2) 0.0234(10) Uani 1 1 d .
H27A H 0.4399 0.5531 0.4321 0.028 Uiso 1 1 calc R
H27B H 0.4914 0.5771 0.3879 0.028 Uiso 1 1 calc R
C49 C 0.8536(2) 0.3269(4) 0.76024(18) 0.0163(9) Uani 1 1 d .
H49A H 0.8138 0.3758 0.7393 0.020 Uiso 1 1 calc R
C51 C 0.7289(2) 0.1565(4) 0.64673(18) 0.0173(8) Uani 1 1 d .
H51A H 0.7178 0.2424 0.6501 0.021 Uiso 1 1 calc R
B1 B 0.7598(2) 0.1467(4) 0.76402(19) 0.0130(9) Uani 1 1 d .
C54 C 0.7623(2) -0.0915(4) 0.6343(2) 0.0201(9) Uani 1 1 d .
H54A H 0.7744 -0.1767 0.6305 0.024 Uiso 1 1 calc R
C22 C 0.3701(3) 0.9158(5) 0.5794(2) 0.0290(11) Uani 1 1 d .
H22A H 0.3231 0.8822 0.5679 0.035 Uiso 1 1 calc R
C23 C 0.3868(3) 1.0129(5) 0.6197(2) 0.0340(12) Uani 1 1 d .
H23A H 0.3508 1.0471 0.6354 0.041 Uiso 1 1 calc R
C26 C 0.4914(2) 0.9169(4) 0.57381(19) 0.0189(9) Uani 1 1 d .
C30 C 0.6687(3) 0.6987(5) 0.4937(2) 0.0298(11) Uani 1 1 d .
H30A H 0.6737 0.6994 0.5367 0.036 Uiso 1 1 calc R
H30B H 0.6542 0.7839 0.4783 0.036 Uiso 1 1 calc R
C46 C 0.9702(2) 0.1899(4) 0.8219(2) 0.0224(10) Uani 1 1 d .
H46A H 1.0101 0.1422 0.8436 0.027 Uiso 1 1 calc R
C25 C 0.5089(3) 1.0125(4) 0.6144(2) 0.0302(11) Uani 1 1 d .
H25A H 0.5561 1.0453 0.6264 0.036 Uiso 1 1 calc R
C24 C 0.4550(4) 1.0607(5) 0.6375(2) 0.0379(14) Uani 1 1 d .
H24A H 0.4657 1.1267 0.6656 0.046 Uiso 1 1 calc R
C31 C 0.7405(3) 0.6683(6) 0.4839(3) 0.0374(13) Uani 1 1 d .
H31C H 0.7758 0.7307 0.5042 0.056 Uiso 1 1 calc R
H31D H 0.7365 0.6696 0.4414 0.056 Uiso 1 1 calc R
H31A H 0.7559 0.5848 0.4998 0.056 Uiso 1 1 calc R

loop_
_atom_site_aniso_label
_atom_site_aniso_U_11
_atom_site_aniso_U_22
_atom_site_aniso_U_33
_atom_site_aniso_U_23
_atom_site_aniso_U_13
_atom_site_aniso_U_12
Rh2 0.01038(9) 0.00906(9) 0.01154(9) 0.00182(8) 0.00207(6) 0.00044(8)
Rh1 0.01038(9) 0.00906(9) 0.01154(9) 0.00182(8) 0.00207(6) 0.00044(8)
S2 0.0179(5) 0.0172(5) 0.0177(5) 0.0009(4) 0.0015(4) -0.0055(4)
S1 0.01038(9) 0.00906(9) 0.01154(9) 0.00182(8) 0.00207(6) 0.00044(8)
C1 0.020(2) 0.009(2) 0.013(2) 0.0058(15) 0.0055(16) 0.0032(16)
C12 0.016(2) 0.011(2) 0.016(2) 0.0007(16) 0.0013(16) -0.0002(16)
C5 0.0127(11) 0.0103(11) 0.0108(11) 0.0016(8) 0.0026(8) 0.0002(9)
C48 0.026(3) 0.019(2) 0.014(2) -0.0063(17) 0.0073(19) -0.0064(18)
C41 0.012(2) 0.024(2) 0.018(2) 0.0107(18) 0.0044(18) -0.0007(17)
C10 0.018(2) 0.014(2) 0.017(2) -0.0008(17) 0.0053(17) -0.0039(17)
C15 0.0136(11) 0.0117(11) 0.0105(11) 0.0027(9) 0.0014(9) -0.0008(9)
C3 0.024(2) 0.018(2) 0.014(2) -0.0007(17) 0.0044(18) -0.0128(19)
C32 0.0101(19) 0.014(2) 0.0132(19) -0.0002(15) 0.0004(15) 0.0058(15)
C11 0.024(2) 0.0084(19) 0.0115(19) 0.0037(15) 0.0029(16) 0.0012(16)
C2 0.012(2) 0.015(2) 0.017(2) 0.0096(17) 0.0021(16) 0.0012(16)
C13 0.014(2) 0.012(2) 0.014(2) 0.0039(16) -0.0021(16) 0.0007(16)
C40 0.021(2) 0.015(2) 0.025(2) 0.0060(18) 0.0120(18) 0.0051(17)
C4 0.0110(19) 0.015(2) 0.018(2) 0.0001(16) 0.0067(16) -0.0063(16)
C16 0.022(2) 0.024(3) 0.018(2) -0.0016(18) 0.0098(18) -0.0036(19)
C55 0.013(2) 0.016(2) 0.015(2) -0.0003(16) 0.0040(15) 0.0000(16)
C50 0.0085(18) 0.017(2) 0.0105(19) -0.0025(16) -0.0003(15) -0.0016(15)
C36 0.013(2) 0.017(2) 0.026(2) 0.0003(18) 0.0077(17) 0.0024(16)
C6 0.023(2) 0.014(2) 0.032(3) 0.004(2) 0.014(2) 0.0071(19)
C17 0.020(2) 0.019(2) 0.021(2) 0.0024(18) -0.0015(18) -0.0075(18)
C42 0.019(2) 0.018(2) 0.0112(19) 0.0017(16) 0.0034(16) -0.0034(17)
C21 0.026(2) 0.015(2) 0.013(2) 0.0037(17) 0.0048(17) 0.0087(18)
C44 0.015(2) 0.017(2) 0.0113(19) -0.0040(16) 0.0022(16) 0.0010(16)
C9 0.029(3) 0.024(3) 0.028(3) -0.009(2) 0.018(2) -0.006(2)
C39 0.021(2) 0.013(2) 0.026(2) -0.0025(17) 0.0085(18) 0.0004(17)
C14 0.015(2) 0.012(2) 0.013(2) 0.0025(16) -0.0021(16) -0.0009(16)
C20 0.027(2) 0.015(2) 0.013(2) 0.0008(17) -0.0019(18) -0.0064(18)
C38 0.018(2) 0.015(2) 0.017(2) -0.0012(17) 0.0021(17) -0.0022(17)
C35 0.018(2) 0.020(2) 0.017(2) 0.0073(17) 0.0072(17) 0.0071(17)
C33 0.017(2) 0.015(2) 0.019(2) -0.0017(17) 0.0032(16) -0.0005(17)
C28 0.035(3) 0.014(2) 0.019(2) 0.0061(17) 0.011(2) 0.0062(19)
C19 0.016(2) 0.019(2) 0.024(2) 0.0049(18) 0.0022(17) 0.0006(17)
C34 0.020(2) 0.025(2) 0.0088(19) 0.0032(17) 0.0011(16) 0.0056(18)
C45 0.019(2) 0.020(2) 0.020(2) -0.0087(18) 0.0037(18) 0.0036(18)
C37 0.0141(19) 0.015(2) 0.0129(19) -0.0017(16) 0.0001(16) 0.0019(16)
C43 0.0145(18) 0.013(2) 0.0107(17) 0.0044(15) 0.0019(15) -0.0009(15)
C18 0.024(2) 0.016(2) 0.025(2) -0.0012(19) 0.0039(19) 0.0029(19)
C47 0.012(2) 0.032(3) 0.023(2) -0.0121(19) 0.0056(17) -0.0046(18)
C7 0.014(2) 0.025(2) 0.032(3) 0.008(2) -0.0024(19) -0.0048(18)
C29 0.032(3) 0.028(3) 0.021(2) 0.006(2) 0.009(2) 0.009(2)
C8 0.038(3) 0.030(3) 0.023(2) -0.010(2) 0.006(2) -0.018(2)
C53 0.013(2) 0.030(3) 0.014(2) -0.0085(18) 0.0053(16) -0.0066(18)
C52 0.014(2) 0.029(2) 0.0118(19) 0.0005(17) 0.0022(16) -0.0003(18)
C27 0.026(2) 0.011(2) 0.037(3) -0.0083(19) 0.015(2) -0.0022(18)
C49 0.019(2) 0.016(2) 0.013(2) -0.0016(16) 0.0027(17) -0.0006(17)
C51 0.016(2) 0.020(2) 0.015(2) -0.0011(17) 0.0029(16) 0.0003(17)
B1 0.013(2) 0.013(2) 0.012(2) -0.0015(19) 0.0000(18) -0.0004(18)
C54 0.018(2) 0.019(2) 0.024(2) -0.0088(18) 0.0076(17) -0.0047(18)
C22 0.034(3) 0.028(3) 0.027(2) 0.005(2) 0.011(2) 0.012(2)
C23 0.048(3) 0.031(3) 0.029(3) 0.004(2) 0.020(2) 0.018(2)
C26 0.024(2) 0.014(2) 0.018(2) 0.0043(17) 0.0038(18) -0.0021(18)
C30 0.026(2) 0.039(3) 0.025(2) 0.001(2) 0.008(2) 0.006(2)
C46 0.017(2) 0.024(2) 0.022(2) -0.0077(18) -0.0012(18) 0.0044(18)
C25 0.052(3) 0.015(2) 0.024(2) 0.0007(19) 0.009(2) -0.003(2)
C24 0.074(4) 0.018(2) 0.024(3) -0.003(2) 0.016(3) 0.006(3)
C31 0.024(3) 0.048(3) 0.047(3) 0.016(3) 0.021(2) 0.014(2)

loop_
_atom_type_symbol
_atom_type_description
_atom_type_scat_dispersion_real
_atom_type_scat_dispersion_imag
_atom_type_scat_source
C C 0.0033 0.0016 'International Tables Vol C Tables 4.2.6.8 and 6.1.1.4'
H H 0.0000 0.0000 'International Tables Vol C Tables 4.2.6.8 and 6.1.1.4'
B B 0.0013 0.0007 'International Tables Vol C Tables 4.2.6.8 and 6.1.1.4'
S S 0.1246 0.1234 'International Tables Vol C Tables 4.2.6.8 and 6.1.1.4'
Rh Rh -1.1178 0.9187 'International Tables Vol C Tables 4.2.6.8 and 6.1.1.4'

loop_
_geom_angle_atom_site_label_1
_geom_angle_atom_site_label_2
_geom_angle_atom_site_label_3
_geom_angle
C28 Rh2 C14 112.42(17)
C28 Rh2 C12 118.56(17)
C14 Rh2 C12 64.53(15)
C28 Rh2 C13 98.15(16)
C14 Rh2 C13 38.38(15)
C12 Rh2 C13 38.84(16)
C28 Rh2 C15 149.81(17)
C14 Rh2 C15 38.67(16)
C12 Rh2 C15 63.73(15)
C13 Rh2 C15 64.19(16)
C28 Rh2 C11 157.24(17)
C14 Rh2 C11 63.58(16)
C12 Rh2 C11 38.72(15)
C13 Rh2 C11 64.31(16)
C15 Rh2 C11 36.77(15)
C28 Rh2 S2 79.66(13)
C14 Rh2 S2 110.71(11)
C12 Rh2 S2 161.77(11)
C13 Rh2 S2 145.78(11)
C15 Rh2 S2 101.09(11)
C11 Rh2 S2 123.06(11)
C28 Rh2 S1 85.57(13)
C14 Rh2 S1 161.37(11)
C12 Rh2 S1 103.29(11)
C13 Rh2 S1 137.97(11)
C15 Rh2 S1 124.20(11)
C11 Rh2 S1 97.98(11)
S2 Rh2 S1 76.20(4)
C28 Rh2 Rh1 47.49(12)
C14 Rh2 Rh1 148.50(11)
C12 Rh2 Rh1 142.76(11)
C13 Rh2 Rh1 144.94(11)
C15 Rh2 Rh1 148.71(11)
C11 Rh2 Rh1 145.32(11)
S2 Rh2 Rh1 49.04(3)
S1 Rh2 Rh1 48.70(2)
C1 Rh1 C5 38.30(15)
C1 Rh1 C2 38.60(16)
C5 Rh1 C2 64.15(15)
C1 Rh1 C4 64.22(16)
C5 Rh1 C4 38.04(15)
C2 Rh1 C4 64.32(16)
C1 Rh1 C3 63.74(17)
C5 Rh1 C3 63.62(15)
C2 Rh1 C3 37.77(17)
C4 Rh1 C3 38.51(16)
C1 Rh1 C27 147.01(17)
C5 Rh1 C27 140.65(16)
C2 Rh1 C27 108.58(17)
C4 Rh1 C27 102.81(17)
C3 Rh1 C27 87.03(17)
C1 Rh1 C28 173.26(16)
C5 Rh1 C28 135.35(16)
C2 Rh1 C28 141.68(17)
C4 Rh1 C28 109.29(16)
C3 Rh1 C28 112.69(17)
C27 Rh1 C28 33.51(17)
C1 Rh1 S1 105.71(11)
C5 Rh1 S1 138.60(11)
C2 Rh1 S1 101.24(11)
C4 Rh1 S1 165.50(11)
C3 Rh1 S1 128.63(12)
C27 Rh1 S1 79.96(12)
C28 Rh1 S1 81.00(12)
C1 Rh1 S2 105.92(12)
C5 Rh1 S2 93.24(11)
C2 Rh1 S2 143.27(12)
C4 Rh1 S2 115.84(11)
C3 Rh1 S2 154.12(12)
C27 Rh1 S2 106.97(13)
C28 Rh1 S2 74.81(12)
S1 Rh1 S2 76.16(3)
C1 Rh1 Rh2 143.53(11)
C5 Rh1 Rh2 141.29(10)
C2 Rh1 Rh2 149.41(11)
C4 Rh1 Rh2 144.78(11)
C3 Rh1 Rh2 150.86(12)
C27 Rh1 Rh2 63.83(12)
C28 Rh1 Rh2 41.44(11)
S1 Rh1 Rh2 49.19(2)
S2 Rh1 Rh2 48.50(3)
C26 S2 Rh2 95.31(14)
C26 S2 Rh1 98.05(15)
Rh2 S2 Rh1 82.46(3)
C21 S1 Rh1 98.35(15)
C21 S1 Rh2 95.00(14)
Rh1 S1 Rh2 82.11(3)
C5 C1 C2 108.0(4)
C5 C1 C6 125.8(4)
C2 C1 C6 125.8(4)
C5 C1 Rh1 71.3(2)
C2 C1 Rh1 71.3(2)
C6 C1 Rh1 128.5(3)
C13 C12 C11 108.2(4)
C13 C12 C17 125.3(4)
C11 C12 C17 126.2(4)
C13 C12 Rh2 71.7(2)
C11 C12 Rh2 73.0(2)
C17 C12 Rh2 126.4(3)
C1 C5 C4 108.6(3)
C1 C5 C10 125.3(4)
C4 C5 C10 126.0(4)
C1 C5 Rh1 70.4(2)
C4 C5 Rh1 71.2(2)
C10 C5 Rh1 125.1(3)
C49 C48 C47 119.9(4)
C40 C41 C42 119.8(4)
C11 C15 C14 108.7(4)
C11 C15 C20 127.8(4)
C14 C15 C20 123.5(4)
C11 C15 Rh2 72.2(2)
C14 C15 Rh2 69.1(2)
C20 C15 Rh2 124.7(3)
C2 C3 C4 107.9(4)
C2 C3 C8 125.3(4)
C4 C3 C8 126.5(4)
C2 C3 Rh1 69.9(2)
C4 C3 Rh1 69.6(2)
C8 C3 Rh1 130.1(3)
C33 C32 C37 114.8(4)
C33 C32 B1 122.4(4)
C37 C32 B1 122.4(3)
C15 C11 C12 107.9(4)
C15 C11 C16 127.7(4)
C12 C11 C16 124.4(4)
C15 C11 Rh2 71.0(2)
C12 C11 Rh2 68.2(2)
C16 C11 Rh2 127.6(3)
C3 C2 C1 107.9(4)
C3 C2 C7 124.8(4)
C1 C2 C7 127.2(4)
C3 C2 Rh1 72.3(2)
C1 C2 Rh1 70.1(2)
C7 C2 Rh1 125.9(3)
C14 C13 C12 106.7(4)
C14 C13 C18 127.9(4)
C12 C13 C18 125.3(4)
C14 C13 Rh2 70.0(2)
C12 C13 Rh2 69.5(2)
C18 C13 Rh2 127.6(3)
C39 C40 C41 119.3(4)
C5 C4 C3 107.5(4)
C5 C4 C9 126.9(4)
C3 C4 C9 124.9(4)
C5 C4 Rh1 70.8(2)
C3 C4 Rh1 71.9(2)
C9 C4 Rh1 130.5(3)
C50 C55 C54 122.3(4)
C55 C50 C51 115.7(4)
C55 C50 B1 123.7(4)
C51 C50 B1 120.4(4)
C35 C36 C37 120.0(4)
C41 C42 C43 122.9(4)
C22 C21 C26 119.2(4)
C22 C21 S1 124.2(4)
C26 C21 S1 116.5(3)
C45 C44 C49 114.8(4)
C45 C44 B1 123.0(4)
C49 C44 B1 122.0(4)
C40 C39 C38 119.9(4)
C13 C14 C15 108.4(4)
C13 C14 C19 125.9(4)
C15 C14 C19 124.8(4)
C13 C14 Rh2 71.6(2)
C15 C14 Rh2 72.2(2)
C19 C14 Rh2 130.5(3)
C43 C38 C39 123.5(4)
C34 C35 C36 119.5(4)
C34 C33 C32 123.1(4)
C27 C28 C29 118.1(4)
C27 C28 Rh2 119.0(4)
C29 C28 Rh2 122.0(3)
C27 C28 Rh1 72.0(3)
C29 C28 Rh1 115.4(3)
Rh2 C28 Rh1 91.07(17)
C35 C34 C33 120.3(4)
C46 C45 C44 123.2(4)
C36 C37 C32 122.2(4)
C38 C43 C42 114.6(4)
C38 C43 B1 122.4(4)
C42 C43 B1 122.8(4)
C48 C47 C46 118.7(4)
C28 C29 C30 120.2(4)
C54 C53 C52 118.8(4)
C51 C52 C53 120.5(4)
C28 C27 Rh1 74.5(3)
C48 C49 C44 123.4(4)
C52 C51 C50 122.1(4)
C43 B1 C50 112.7(3)
C43 B1 C44 111.6(3)
C50 B1 C44 104.2(3)
C43 B1 C32 103.9(3)
C50 B1 C32 112.9(3)
C44 B1 C32 111.9(3)
C53 C54 C55 120.6(4)
C23 C22 C21 119.6(5)
C24 C23 C22 120.7(5)
C25 C26 C21 121.8(4)
C25 C26 S2 122.5(4)
C21 C26 S2 115.7(3)
C29 C30 C31 113.5(5)
C45 C46 C47 120.1(4)
C26 C25 C24 118.1(5)
C23 C24 C25 120.6(5)

loop_
_geom_bond_atom_site_label_1
_geom_bond_atom_site_label_2
_geom_bond_distance
Rh2 C28 2.091(4)
Rh2 C14 2.165(4)
Rh2 C12 2.157(4)
Rh2 C13 2.187(4)
Rh2 C15 2.206(4)
Rh2 C11 2.221(4)
Rh2 S2 2.3868(11)
Rh2 S1 2.4138(9)
Rh2 Rh1 3.1592(4)
Rh1 C1 2.168(4)
Rh1 C5 2.181(4)
Rh1 C2 2.185(4)
Rh1 C4 2.186(4)
Rh1 C3 2.217(4)
Rh1 C27 2.299(4)
Rh1 C28 2.329(4)
Rh1 S1 2.3960(9)
Rh1 S2 2.4065(11)
S2 C26 1.792(5)
S1 C21 1.775(4)
C1 C5 1.427(6)
C1 C2 1.439(6)
C1 C6 1.494(6)
C12 C13 1.445(6)
C12 C11 1.453(6)
C12 C17 1.495(6)
C5 C4 1.423(6)
C5 C10 1.498(6)
C48 C49 1.381(7)
C48 C47 1.395(7)
C41 C40 1.391(7)
C41 C42 1.389(6)
C15 C11 1.396(6)
C15 C14 1.447(6)
C15 C20 1.513(6)
C3 C2 1.425(7)
C3 C4 1.452(6)
C3 C8 1.491(6)
C32 C33 1.402(6)
C32 C37 1.412(6)
C32 B1 1.649(6)
C11 C16 1.501(6)
C2 C7 1.486(6)
C13 C14 1.431(6)
C13 C18 1.480(6)
C40 C39 1.368(6)
C4 C9 1.490(6)
C55 C50 1.401(6)
C55 C54 1.393(6)
C50 C51 1.413(6)
C50 B1 1.647(6)
C36 C35 1.381(6)
C36 C37 1.401(6)
C42 C43 1.408(6)
C21 C22 1.392(7)
C21 C26 1.394(6)
C44 C45 1.408(6)
C44 C49 1.405(6)
C44 B1 1.645(6)
C39 C38 1.395(6)
C14 C19 1.502(6)
C38 C43 1.396(6)
C35 C34 1.371(7)
C33 C34 1.388(6)
C28 C27 1.334(7)
C28 C29 1.513(7)
C45 C46 1.379(7)
C43 B1 1.635(6)
C47 C46 1.395(7)
C29 C30 1.521(8)
C53 C54 1.387(7)
C53 C52 1.383(7)
C52 C51 1.393(6)
C22 C23 1.382(8)
C23 C24 1.375(9)
C26 C25 1.374(7)
C30 C31 1.514(7)
C25 C24 1.407(8)
